data_1567472
loop_
_publ_author_name
'Bhandary, Subhrajyoti'
'Van Deun, Rik'
'Kaczmarek, Anna Marta'
'Van Hecke, Kristof'

_publ_section_title
;
 Deformation-induced phosphorescence shift in a 2D elastically flexible
 organic single crystal: Role of chalcogen-centered weak interactions
;
_journal_name_full 'Chemical Science'
_journal_paper_doi 10.1039/D2SC03729G
_journal_year 2022
_chemical_formula_moiety 'C12 H8 S'
_chemical_formula_sum 'C12 H8 S'
_chemical_formula_weight 184.24
_space_group_crystal_system monoclinic
_space_group_IT_number 14
_space_group_name_Hall '-P 2yn'
_space_group_name_H-M_alt 'P 1 21/n 1'
_atom_sites_solution_hydrogens geom
_atom_sites_solution_primary dual
_audit_creation_date 2021-10-14
_audit_creation_method
;
Olex2 1.3
(compiled 2020.11.12 svn.r5f609507 for OlexSys, GUI svn.r6226)
;
_audit_update_record
;
2021-11-08 deposited with the CCDC.	2022-08-15 downloaded from the CCDC.
;
_cell_angle_alpha 90
_cell_angle_beta 93.687(5)
_cell_angle_gamma 90
_cell_formula_units_Z 4
_cell_length_a 8.7008(4)
_cell_length_b 6.0100(3)
_cell_length_c 17.1614(9)
_cell_measurement_reflns_used 3169
_cell_measurement_temperature 293(2)
_cell_measurement_theta_max 73.4110
_cell_measurement_theta_min 5.1450
_cell_volume 895.54(8)
_computing_cell_refinement 'CrysAlisPro 1.171.40.81a (Rigaku OD, 2020)'
_computing_data_collection 'CrysAlisPro 1.171.40.81a (Rigaku OD, 2020)'
_computing_data_reduction 'CrysAlisPro 1.171.40.81a (Rigaku OD, 2020)'
_computing_molecular_graphics 'Olex2 1.3 (Dolomanov et al., 2009)'
_computing_publication_material 'Olex2 1.3 (Dolomanov et al., 2009)'
_computing_structure_refinement 'SHELXL 2018/3 (Sheldrick, 2015)'
_computing_structure_solution 'SHELXT  (Sheldrick, 2015)'
_diffrn_ambient_environment air
_diffrn_ambient_temperature 293(2)
_diffrn_detector 'CCD plate'
_diffrn_detector_area_resol_mean 10.4839
_diffrn_detector_type Atlas
_diffrn_measured_fraction_theta_full 1.000
_diffrn_measured_fraction_theta_max 0.984
_diffrn_measurement_details
;
List of Runs (angles in degrees, time in seconds):

  # Type    Start    End  Width  t~exp~   \w     \q     \k     \f   Frames
#--------------------------------------------------------------------------
  1  \w   -116.00 -17.00   1.00    1.00    --  -41.41 -38.00  30.00   99
  2  \w    -86.00  -6.00   1.00    1.00    --  -41.41 125.00 -60.00   80
  3  \w     27.00  97.00   1.00    1.00    --   41.41-125.00-120.00   70
  4  \w    103.00 178.00   1.00    5.00    --  106.28  77.00   0.00   75
  5  \w     24.00 106.00   1.00    5.00    --  106.28 -94.00  90.00   82
  6  \w     33.00 132.00   1.00    5.00    --  106.28 -45.00-150.00   99
  7  \w    103.00 178.00   1.00    5.00    --  106.28  77.00 -30.00   75
  8  \w     54.00 178.00   1.00    5.00    --  106.28  15.00  60.00  124
  9  \w     78.00 178.00   1.00    5.00    --  106.28  30.00 -60.00  100
 10  \w   -116.00 -17.00   1.00    1.00    --  -41.41 -38.00 120.00   99
 11  \w   -114.00 -13.00   1.00    1.00    --  -41.41 -57.00 -60.00  101
 12  \w     13.00 114.00   1.00    1.00    --   41.41  57.00-120.00  101
 13  \w     80.00 178.00   1.00    5.00    --  106.28  45.00-120.00   98
 14  \w     33.00 112.00   1.00    5.00    --  106.28-125.00  60.00   79
 15  \w     77.00 178.00   1.00    5.00    --  106.28  61.00 120.00  101
 16  \w     77.00 178.00   1.00    5.00    --  106.28  61.00  60.00  101
 17  \w     24.00 106.00   1.00    5.00    --  106.28 -94.00-180.00   82
 18  \w     80.00 178.00   1.00    5.00    --  106.28  45.00-180.00   98
;
_diffrn_measurement_device 'four-circle diffractometer'
_diffrn_measurement_device_type 'SuperNova, Dual, Cu at home/near, Atlas'
_diffrn_measurement_method '\w scans'
_diffrn_orient_matrix_type 'CrysAlisPro convention (1999,Acta A55,543-557)'
_diffrn_orient_matrix_UB_11 -0.1697569000
_diffrn_orient_matrix_UB_12 0.0616407000
_diffrn_orient_matrix_UB_13 -0.0196926000
_diffrn_orient_matrix_UB_21 -0.0095009000
_diffrn_orient_matrix_UB_22 -0.1763768000
_diffrn_orient_matrix_UB_23 -0.0652804000
_diffrn_orient_matrix_UB_31 -0.0503977000
_diffrn_orient_matrix_UB_32 -0.1757543000
_diffrn_orient_matrix_UB_33 0.0586394000
_diffrn_radiation_monochromator mirror
_diffrn_radiation_probe x-ray
_diffrn_radiation_type 'Cu K\a'
_diffrn_radiation_wavelength 1.54184
_diffrn_reflns_av_R_equivalents 0.0389
_diffrn_reflns_av_unetI/netI 0.0308
_diffrn_reflns_Laue_measured_fraction_full 1.000
_diffrn_reflns_Laue_measured_fraction_max 0.984
_diffrn_reflns_limit_h_max 10
_diffrn_reflns_limit_h_min -10
_diffrn_reflns_limit_k_max 7
_diffrn_reflns_limit_k_min -7
_diffrn_reflns_limit_l_max 21
_diffrn_reflns_limit_l_min -20
_diffrn_reflns_number 8216
_diffrn_reflns_point_group_measured_fraction_full 1.000
_diffrn_reflns_point_group_measured_fraction_max 0.984
_diffrn_reflns_theta_full 67.684
_diffrn_reflns_theta_max 74.613
_diffrn_reflns_theta_min 5.165
_diffrn_source 'micro-focus sealed X-ray tube'
_diffrn_source_type 'SuperNova (Cu) X-ray Source'
_exptl_absorpt_coefficient_mu 2.704
_exptl_absorpt_correction_T_max 1.00000
_exptl_absorpt_correction_T_min 0.66347
_exptl_absorpt_correction_type multi-scan
_exptl_absorpt_process_details
;
CrysAlisPro 1.171.40.81a (Rigaku Oxford Diffraction, 2020)
Empirical absorption correction using spherical harmonics,
implemented in SCALE3 ABSPACK scaling algorithm.
;
_exptl_crystal_colour colourless
_exptl_crystal_colour_primary colourless
_exptl_crystal_density_diffrn 1.367
_exptl_crystal_description plate
_exptl_crystal_F_000 384
_exptl_crystal_size_max 0.16
_exptl_crystal_size_mid 0.12
_exptl_crystal_size_min 0.04
_refine_diff_density_max 0.217
_refine_diff_density_min -0.242
_refine_diff_density_rms 0.040
_refine_ls_extinction_coef 0.0034(5)
_refine_ls_extinction_expression Fc^*^=kFc[1+0.001xFc^2^\l^3^/sin(2\q)]^-1/4^
_refine_ls_extinction_method 'SHELXL-2018/3 (Sheldrick 2018)'
_refine_ls_goodness_of_fit_ref 1.087
_refine_ls_hydrogen_treatment constr
_refine_ls_matrix_type full
_refine_ls_number_parameters 119
_refine_ls_number_reflns 1802
_refine_ls_number_restraints 0
_refine_ls_restrained_S_all 1.087
_refine_ls_R_factor_all 0.0494
_refine_ls_R_factor_gt 0.0362
_refine_ls_shift/su_max 0.000
_refine_ls_shift/su_mean 0.000
_refine_ls_structure_factor_coef Fsqd
_refine_ls_weighting_details 'w=1/[\s^2^(Fo^2^)+(0.0402P)^2^+0.1962P] where P=(Fo^2^+2Fc^2^)/3'
_refine_ls_weighting_scheme calc
_refine_ls_wR_factor_gt 0.0896
_refine_ls_wR_factor_ref 0.1035
_reflns_Friedel_coverage 0.000
_reflns_number_gt 1452
_reflns_number_total 1802
_reflns_threshold_expression 'I > 2\s(I)'
_cod_data_source_file d2sc03729g8.cif
_cod_data_source_block DBS-p7-rt
_cod_original_cell_volume 895.55(8)
_cod_database_code 1567472
_shelx_shelxl_version_number 2018/3
_shelx_space_group_comment
;
The symmetry employed for this shelxl refinement is uniquely defined
by the following loop, which should always be used as a source of
symmetry information in preference to the above space-group names.
They are only intended as comments.
;
_shelx_estimated_absorpt_t_max 0.900
_shelx_estimated_absorpt_t_min 0.672
_reflns_odcompleteness_completeness 99.94
_reflns_odcompleteness_iscentric 1
_reflns_odcompleteness_theta 66.97
_olex2_refinement_description
;
1. Fixed Uiso
 At 1.2 times of:
  All C(H) groups
2.a Aromatic/amide H refined with riding coordinates:
 C5(H5), C8(H8), C3(H3), C2(H2), C11(H11), C4(H4), C9(H9), C10(H10)
;
_olex2_date_sample_data_collection 2021-09-12
_olex2_submission_special_instructions 'No special instructions were received'
_oxdiff_exptl_absorpt_empirical_details
;
Empirical correction (ABSPACK) includes:
- Absorption correction using spherical harmonics
- Frame scaling
;
_oxdiff_exptl_absorpt_empirical_full_max 1.491
_oxdiff_exptl_absorpt_empirical_full_min 0.785

loop_
_space_group_symop_operation_xyz
'x, y, z'
'-x+1/2, y+1/2, -z+1/2'
'-x, -y, -z'
'x-1/2, -y-1/2, z-1/2'

loop_
_atom_site_label
_atom_site_type_symbol
_atom_site_fract_x
_atom_site_fract_y
_atom_site_fract_z
_atom_site_U_iso_or_equiv
_atom_site_adp_type
_atom_site_occupancy
_atom_site_site_symmetry_order
_atom_site_calc_flag
_atom_site_refinement_flags_posn
_atom_site_refinement_flags_adp
_atom_site_refinement_flags_occupancy
_atom_site_disorder_assembly
_atom_site_disorder_group
S1 S 0.51811(7) 0.16731(9) 0.36390(3) 0.0561(2) Uani 1 1 d . . . . .
C6 C 0.4354(2) 0.5404(3) 0.29414(10) 0.0415(4) Uani 1 1 d . . . . .
C7 C 0.3589(2) 0.5369(3) 0.36664(10) 0.0423(4) Uani 1 1 d . . . . .
C1 C 0.5265(2) 0.3499(3) 0.28520(11) 0.0454(4) Uani 1 1 d . . . . .
C5 C 0.4272(2) 0.6996(4) 0.23497(12) 0.0496(5) Uani 1 1 d . . . . .
H5 H 0.367267 0.826355 0.239781 0.060 Uiso 1 1 calc R U . . .
C12 C 0.3935(2) 0.3439(3) 0.40987(11) 0.0459(4) Uani 1 1 d . . . . .
C8 C 0.2580(2) 0.6920(4) 0.39552(12) 0.0506(5) Uani 1 1 d . . . . .
H8 H 0.232477 0.819963 0.367073 0.061 Uiso 1 1 calc R U . . .
C3 C 0.5984(2) 0.4799(4) 0.16177(12) 0.0565(5) Uani 1 1 d . . . . .
H3 H 0.652453 0.461448 0.117184 0.068 Uiso 1 1 calc R U . . .
C2 C 0.6093(2) 0.3199(4) 0.21909(12) 0.0531(5) Uani 1 1 d . . . . .
H2 H 0.670363 0.194455 0.213888 0.064 Uiso 1 1 calc R U . . .
C11 C 0.3316(3) 0.3063(4) 0.48176(12) 0.0571(5) Uani 1 1 d . . . . .
H11 H 0.356125 0.178488 0.510461 0.069 Uiso 1 1 calc R U . . .
C4 C 0.5082(3) 0.6689(4) 0.16914(12) 0.0544(5) Uani 1 1 d . . . . .
H4 H 0.502442 0.775050 0.129616 0.065 Uiso 1 1 calc R U . . .
C9 C 0.1963(3) 0.6555(4) 0.46621(13) 0.0590(5) Uani 1 1 d . . . . .
H9 H 0.129493 0.759539 0.485627 0.071 Uiso 1 1 calc R U . . .
C10 C 0.2335(3) 0.4631(4) 0.50897(13) 0.0620(6) Uani 1 1 d . . . . .
H10 H 0.191018 0.440712 0.556722 0.074 Uiso 1 1 calc R U . . .

loop_
_atom_site_aniso_label
_atom_site_aniso_U_11
_atom_site_aniso_U_22
_atom_site_aniso_U_33
_atom_site_aniso_U_23
_atom_site_aniso_U_13
_atom_site_aniso_U_12
S1 0.0659(3) 0.0488(3) 0.0543(3) 0.0073(2) 0.0095(2) 0.0119(2)
C6 0.0397(8) 0.0426(10) 0.0423(9) -0.0023(8) 0.0022(7) -0.0020(7)
C7 0.0412(9) 0.0451(10) 0.0406(9) -0.0007(8) 0.0022(7) -0.0029(8)
C1 0.0445(9) 0.0457(10) 0.0459(10) -0.0010(8) 0.0036(8) -0.0014(8)
C5 0.0524(10) 0.0481(11) 0.0485(10) 0.0054(8) 0.0044(8) 0.0002(9)
C12 0.0481(10) 0.0466(11) 0.0430(9) 0.0016(8) 0.0025(8) -0.0011(8)
C8 0.0512(10) 0.0485(11) 0.0527(11) -0.0009(9) 0.0075(9) 0.0028(9)
C3 0.0537(11) 0.0707(15) 0.0464(11) -0.0052(10) 0.0137(9) -0.0101(11)
C2 0.0487(10) 0.0575(13) 0.0541(11) -0.0081(9) 0.0098(9) 0.0013(9)
C11 0.0651(13) 0.0588(13) 0.0479(11) 0.0094(9) 0.0080(9) -0.0025(10)
C4 0.0607(12) 0.0570(13) 0.0458(10) 0.0080(9) 0.0063(9) -0.0087(10)
C9 0.0578(12) 0.0656(14) 0.0552(12) -0.0089(11) 0.0154(10) 0.0036(10)
C10 0.0692(14) 0.0742(16) 0.0442(11) -0.0012(10) 0.0154(10) -0.0047(12)

loop_
_atom_type_symbol
_atom_type_description
_atom_type_scat_dispersion_real
_atom_type_scat_dispersion_imag
_atom_type_scat_source
C C 0.0181 0.0091 'International Tables Vol C Tables 4.2.6.8 and 6.1.1.4'
H H 0.0000 0.0000 'International Tables Vol C Tables 4.2.6.8 and 6.1.1.4'
S S 0.3331 0.5567 'International Tables Vol C Tables 4.2.6.8 and 6.1.1.4'

loop_
_geom_angle_atom_site_label_1
_geom_angle_atom_site_label_2
_geom_angle_atom_site_label_3
_geom_angle
_geom_angle_site_symmetry_1
_geom_angle_site_symmetry_3
_geom_angle_publ_flag
C12 S1 C1 91.46(10) . . ?
C1 C6 C7 112.03(17) . . ?
C5 C6 C7 129.13(18) . . ?
C5 C6 C1 118.83(18) . . ?
C12 C7 C6 111.88(17) . . ?
C8 C7 C6 129.09(18) . . ?
C8 C7 C12 119.01(18) . . ?
C6 C1 S1 112.05(14) . . ?
C2 C1 S1 126.71(17) . . ?
C2 C1 C6 121.23(19) . . ?
C6 C5 H5 120.0 . . ?
C4 C5 C6 119.9(2) . . ?
C4 C5 H5 120.0 . . ?
C7 C12 S1 112.57(14) . . ?
C11 C12 S1 126.05(17) . . ?
C11 C12 C7 121.39(19) . . ?
C7 C8 H8 120.1 . . ?
C9 C8 C7 119.8(2) . . ?
C9 C8 H8 120.1 . . ?
C2 C3 H3 119.4 . . ?
C2 C3 C4 121.3(2) . . ?
C4 C3 H3 119.4 . . ?
C1 C2 H2 120.8 . . ?
C3 C2 C1 118.5(2) . . ?
C3 C2 H2 120.8 . . ?
C12 C11 H11 120.9 . . ?
C10 C11 C12 118.2(2) . . ?
C10 C11 H11 120.9 . . ?
C5 C4 C3 120.2(2) . . ?
C5 C4 H4 119.9 . . ?
C3 C4 H4 119.9 . . ?
C8 C9 H9 119.8 . . ?
C8 C9 C10 120.4(2) . . ?
C10 C9 H9 119.8 . . ?
C11 C10 C9 121.2(2) . . ?
C11 C10 H10 119.4 . . ?
C9 C10 H10 119.4 . . ?

loop_
_geom_bond_atom_site_label_1
_geom_bond_atom_site_label_2
_geom_bond_distance
_geom_bond_site_symmetry_2
_geom_bond_publ_flag
S1 C1 1.746(2) . ?
S1 C12 1.742(2) . ?
C6 C7 1.449(3) . ?
C6 C1 1.406(3) . ?
C6 C5 1.394(3) . ?
C7 C12 1.399(3) . ?
C7 C8 1.394(3) . ?
C1 C2 1.394(3) . ?
C5 H5 0.9300 . ?
C5 C4 1.382(3) . ?
C12 C11 1.396(3) . ?
C8 H8 0.9300 . ?
C8 C9 1.375(3) . ?
C3 H3 0.9300 . ?
C3 C2 1.375(3) . ?
C3 C4 1.391(3) . ?
C2 H2 0.9300 . ?
C11 H11 0.9300 . ?
C11 C10 1.373(3) . ?
C4 H4 0.9300 . ?
C9 H9 0.9300 . ?
C9 C10 1.396(4) . ?
C10 H10 0.9300 . ?

loop_
_geom_torsion_atom_site_label_1
_geom_torsion_atom_site_label_2
_geom_torsion_atom_site_label_3
_geom_torsion_atom_site_label_4
_geom_torsion
_geom_torsion_site_symmetry_1
_geom_torsion_site_symmetry_2
_geom_torsion_site_symmetry_3
_geom_torsion_site_symmetry_4
_geom_torsion_publ_flag
S1 C1 C2 C3 178.18(17) . . . . ?
S1 C12 C11 C10 -179.31(18) . . . . ?
C6 C7 C12 S1 0.2(2) . . . . ?
C6 C7 C12 C11 -179.87(19) . . . . ?
C6 C7 C8 C9 179.4(2) . . . . ?
C6 C1 C2 C3 -0.9(3) . . . . ?
C6 C5 C4 C3 -0.2(3) . . . . ?
C7 C6 C1 S1 0.4(2) . . . . ?
C7 C6 C1 C2 179.62(17) . . . . ?
C7 C6 C5 C4 -178.85(19) . . . . ?
C7 C12 C11 C10 0.8(3) . . . . ?
C7 C8 C9 C10 -0.4(3) . . . . ?
C1 S1 C12 C7 0.00(16) . . . . ?
C1 S1 C12 C11 -179.9(2) . . . . ?
C1 C6 C7 C12 -0.4(2) . . . . ?
C1 C6 C7 C8 -178.79(19) . . . . ?
C1 C6 C5 C4 -0.2(3) . . . . ?
C5 C6 C7 C12 178.26(19) . . . . ?
C5 C6 C7 C8 -0.1(3) . . . . ?
C5 C6 C1 S1 -178.41(15) . . . . ?
C5 C6 C1 C2 0.8(3) . . . . ?
C12 S1 C1 C6 -0.25(16) . . . . ?
C12 S1 C1 C2 -179.38(19) . . . . ?
C12 C7 C8 C9 1.1(3) . . . . ?
C12 C11 C10 C9 -0.1(4) . . . . ?
C8 C7 C12 S1 178.78(15) . . . . ?
C8 C7 C12 C11 -1.3(3) . . . . ?
C8 C9 C10 C11 -0.1(4) . . . . ?
C2 C3 C4 C5 0.1(3) . . . . ?
C4 C3 C2 C1 0.4(3) . . . . ?
